data_1571359
loop_
_publ_author_name
'Li, Xing-Chi'
'Cheng, Ying'
'Wang, Xu-Dong'
'Tong, Shuo'
'Wang, Mei-Xiang'

_publ_section_title
;
 <i>De novo</i> synthesis of inherently chiral heteracalix[4]aromatics
 from enantioselective macrocyclization enabled by chiral phosphoric
 acid-catalyzed intramolecular S<sub>N</sub>Ar reaction.
;
_journal_issue 10
_journal_name_full 'Chemical science'
_journal_page_first 3610
_journal_page_last 3615
_journal_paper_doi 10.1039/d3sc06436k
_journal_volume 15
_journal_year 2024
_chemical_formula_moiety 'C34 H37 N9 O4'
_chemical_formula_sum 'C34 H37 N9 O4'
_chemical_formula_weight 635.72
_space_group_crystal_system orthorhombic
_space_group_IT_number 18
_space_group_name_Hall 'P 2 2ab'
_space_group_name_H-M_alt 'P 21 21 2'
_atom_sites_solution_hydrogens geom
_atom_sites_solution_primary iterative
_audit_creation_date 2023-08-01
_audit_creation_method
;
Olex2 1.5
(compiled 2023.03.06 svn.rbb2c1857 for OlexSys, GUI svn.r6748)
;
_audit_update_record
;
2023-10-27 deposited with the CCDC.	2024-01-25 downloaded from the CCDC.
;
_cell_angle_alpha 90
_cell_angle_beta 90
_cell_angle_gamma 90
_cell_formula_units_Z 4
_cell_length_a 24.6160(7)
_cell_length_b 13.0934(5)
_cell_length_c 9.9979(3)
_cell_measurement_reflns_used 19984
_cell_measurement_temperature 99.99(10)
_cell_measurement_theta_max 76.6230
_cell_measurement_theta_min 3.3260
_cell_volume 3222.39(18)
_computing_cell_refinement 'CrysAlisPro 1.171.42.85a (Rigaku OD, 2023)'
_computing_data_collection 'CrysAlisPro 1.171.42.85a (Rigaku OD, 2023)'
_computing_data_reduction 'CrysAlisPro 1.171.42.85a (Rigaku OD, 2023)'
_computing_molecular_graphics 'Olex2 1.5 (Dolomanov et al., 2009)'
_computing_publication_material 'Olex2 1.5 (Dolomanov et al., 2009)'
_computing_structure_refinement 'SHELXL 2018/3 (Sheldrick, 2015)'
_computing_structure_solution 'olex2.solve 1.5 (Bourhis et al., 2015)'
_diffrn_ambient_environment N~2~
_diffrn_ambient_temperature 99.99(10)
_diffrn_detector 'Hybrid Pixel Array Detector'
_diffrn_detector_area_resol_mean 10.0000
_diffrn_detector_type HyPix
_diffrn_measured_fraction_theta_full 0.988
_diffrn_measured_fraction_theta_max 0.964
_diffrn_measurement_details
;
List of Runs (angles in degrees, time in seconds):

  # Type    Start    End  Width  t~exp~   \w     \q     \k     \f   Frames
#--------------------------------------------------------------------------
  1  \w   -118.00 -24.00   0.50    0.05    --  -46.63 -77.00  90.00  188
  2  \w   -118.00 -47.00   0.50    0.05    --  -46.63 -77.00 -30.00  142
  3  \w   -118.00 -32.00   0.50    0.05    --  -46.63 -57.00-180.00  172
  4  \w    -40.00  27.00   0.50    0.05    --  -46.63  37.00-150.00  134
  5  \w    -69.00 -29.00   0.50    0.05    -- -102.00  61.00 150.00   80
  6  \w    -69.00 -29.00   0.50    0.05    -- -102.00  61.00  60.00   80
  7  \w    -69.00 -29.00   0.50    0.05    -- -102.00  61.00 -30.00   80
  8  \w     82.00 178.00   0.50    0.05    --  104.75  77.00   0.00  192
  9  \w     91.00 178.00   0.50    0.05    --  104.75  15.00 -77.00  174
 10  \w     32.00  73.00   0.50    0.05    --  104.75 -61.00  30.00   82
 11  \w     32.00  73.00   0.50    0.05    --  104.75 -61.00   0.00   82
 12  \w     92.00 177.00   0.50    0.05    --  104.75  45.00-150.00  170
 13  \w     32.00  73.00   0.50    0.05    --  104.75 -61.00-180.00   82
 14  \w    -28.00  28.00   0.50    0.05    --   46.63 -19.00   0.00  112
 15  \w     32.00  73.00   0.50    0.05    --  104.75 -61.00  90.00   82
 16  \w     32.00 109.00   0.50    0.05    --  104.75 -94.00  30.00  154
 17  \w      7.00  85.00   0.50    0.05    --   46.63-113.00 -52.00  156
 18  \w     32.00 132.00   0.50    0.05    --  104.75-147.00-120.00  200
 19  \w     36.00 112.00   0.50    0.05    --  104.75-113.00 -52.00  152
 20  \w     35.00 117.00   0.50    0.05    --  104.75-125.00   0.00  164
;
_diffrn_measurement_device 'four-circle diffractometer'
_diffrn_measurement_device_type 'XtaLAB Synergy R, DW system, HyPix'
_diffrn_measurement_method '\w scans'
_diffrn_orient_matrix_type 'CrysAlisPro convention (1999,Acta A55,543-557)'
_diffrn_orient_matrix_UB_11 -0.0109198000
_diffrn_orient_matrix_UB_12 0.1151992000
_diffrn_orient_matrix_UB_13 -0.0163860000
_diffrn_orient_matrix_UB_21 -0.0042007000
_diffrn_orient_matrix_UB_22 -0.0139763000
_diffrn_orient_matrix_UB_23 -0.1526239000
_diffrn_orient_matrix_UB_31 -0.0614504000
_diffrn_orient_matrix_UB_32 -0.0197450000
_diffrn_orient_matrix_UB_33 0.0134040000
_diffrn_radiation_monochromator mirror
_diffrn_radiation_probe x-ray
_diffrn_radiation_type 'Cu K\a'
_diffrn_radiation_wavelength 1.54184
_diffrn_reflns_av_R_equivalents 0.0522
_diffrn_reflns_av_unetI/netI 0.0321
_diffrn_reflns_Laue_measured_fraction_full 0.988
_diffrn_reflns_Laue_measured_fraction_max 0.964
_diffrn_reflns_limit_h_max 26
_diffrn_reflns_limit_h_min -30
_diffrn_reflns_limit_k_max 16
_diffrn_reflns_limit_k_min -16
_diffrn_reflns_limit_l_max 12
_diffrn_reflns_limit_l_min -12
_diffrn_reflns_number 27752
_diffrn_reflns_point_group_measured_fraction_full 0.993
_diffrn_reflns_point_group_measured_fraction_max 0.957
_diffrn_reflns_theta_full 67.684
_diffrn_reflns_theta_max 77.093
_diffrn_reflns_theta_min 3.591
_diffrn_source 'Rotating-anode X-ray tube'
_diffrn_source_type 'Rigaku (Cu) X-ray Source'
_exptl_absorpt_coefficient_mu 0.727
_exptl_absorpt_correction_T_max 1.00000
_exptl_absorpt_correction_T_min 0.43493
_exptl_absorpt_correction_type multi-scan
_exptl_absorpt_process_details
;
CrysAlisPro 1.171.42.85a (Rigaku Oxford Diffraction, 2023)
Empirical absorption correction using spherical harmonics,
implemented in SCALE3 ABSPACK scaling algorithm.
;
_exptl_crystal_colour 'clear light colourless'
_exptl_crystal_density_diffrn 1.310
_exptl_crystal_description needle
_exptl_crystal_F_000 1344
_exptl_crystal_size_max 0.15
_exptl_crystal_size_mid 0.1
_exptl_crystal_size_min 0.05
_refine_diff_density_max 0.181
_refine_diff_density_min -0.235
_refine_diff_density_rms 0.049
_refine_ls_abs_structure_details
;
 Flack x determined using 2417 quotients [(I+)-(I-)]/[(I+)+(I-)]
 (Parsons, Flack and Wagner, Acta Cryst. B69 (2013) 249-259).
;
_refine_ls_abs_structure_Flack 0.13(12)
_refine_ls_extinction_method none
_refine_ls_goodness_of_fit_ref 1.116
_refine_ls_hydrogen_treatment constr
_refine_ls_matrix_type full
_refine_ls_number_parameters 472
_refine_ls_number_reflns 6548
_refine_ls_number_restraints 10
_refine_ls_restrained_S_all 1.116
_refine_ls_R_factor_all 0.0468
_refine_ls_R_factor_gt 0.0420
_refine_ls_shift/su_max 0.000
_refine_ls_shift/su_mean 0.000
_refine_ls_structure_factor_coef Fsqd
_refine_ls_weighting_details 'w=1/[\s^2^(Fo^2^)+(0.0541P)^2^+0.9332P] where P=(Fo^2^+2Fc^2^)/3'
_refine_ls_weighting_scheme calc
_refine_ls_wR_factor_gt 0.1057
_refine_ls_wR_factor_ref 0.1140
_reflns_Friedel_coverage 0.764
_reflns_Friedel_fraction_full 0.999
_reflns_Friedel_fraction_max 0.948
_reflns_number_gt 6031
_reflns_number_total 6548
_reflns_threshold_expression 'I > 2\s(I)'
_cod_data_source_file d3sc06436k2.cif
_cod_data_source_block exp_16702_auto
_cod_database_code 1571359
_shelx_shelxl_version_number 2018/3
_chemical_oxdiff_formula CHONCl
_shelx_space_group_comment
;
The symmetry employed for this shelxl refinement is uniquely defined
by the following loop, which should always be used as a source of
symmetry information in preference to the above space-group names.
They are only intended as comments.
;
_shelx_estimated_absorpt_t_max 0.965
_shelx_estimated_absorpt_t_min 0.899
_olex2_refinement_description
;
1. Restrained distances
 C00Q-C015 \\sim C00Q-C0
 with sigma of 0.02
 C015-C019 \\sim C0-C3
 with sigma of 0.02
 C015-C1 \\sim C0-C1A
 with sigma of 0.02
 C015-C2 \\sim C0-C2A
 with sigma of 0.02
 C00Q-C019 \\sim C00Q-C3
 with sigma of 0.04
 C00Q-C1 \\sim C00Q-C1A
 with sigma of 0.04
 C00Q-C2 \\sim C00Q-C2A
 with sigma of 0.04
 C019-C1 \\sim C3-C1A
 with sigma of 0.04
 C019-C2 \\sim C3-C2A
 with sigma of 0.04
 C1-C2 \\sim C1A-C2A
 with sigma of 0.04
2. Others
 Sof(C2A)=Sof(H2AA)=Sof(H2AB)=Sof(H2AC)=Sof(C0)=Sof(C3)=Sof(H3A)=Sof(H3B)=
 Sof(H3C)=Sof(C1A)=Sof(H1AA)=Sof(H1AB)=Sof(H1AC)=1-FVAR(1)
 Sof(C015)=Sof(C019)=Sof(H01J)=Sof(H01K)=Sof(H01L)=Sof(C1)=Sof(H1A)=Sof(H1B)=
 Sof(H1C)=Sof(C2)=Sof(H2A)=Sof(H2B)=Sof(H2C)=FVAR(1)
3.a Secondary CH2 refined with riding coordinates:
 C00X(H00G,H00H)
3.b Aromatic/amide H refined with riding coordinates:
 C00O(H00O), C00R(H00R), C00S(H00S), C00T(H00T), C00U(H00U), C00Y(H00Y),
 C00Z(H00Z), C011(H011), C013(H013), C014(H014), C017(H017)
3.c Idealised Me refined as rotating group:
 C00V(H00A,H00B,H00C), C00W(H00D,H00E,H00F), C012(H01A,H01B,H01C), C016(H01D,
 H01E,H01F), C018(H01G,H01H,H01I), C019(H01J,H01K,H01L), C1(H1A,H1B,H1C),
 C2(H2A,H2B,H2C), C2A(H2AA,H2AB,H2AC), C3(H3A,H3B,H3C), C1A(H1AA,H1AB,H1AC)
;
_olex2_submission_special_instructions 'No special instructions were received'
_oxdiff_exptl_absorpt_empirical_details
;
Empirical correction (ABSPACK) includes:
- Absorption correction using spherical harmonics
- Frame scaling
;
_oxdiff_exptl_absorpt_empirical_full_max 2.634
_oxdiff_exptl_absorpt_empirical_full_min 0.571

loop_
_space_group_symop_operation_xyz
'x, y, z'
'-x, -y, z'
'-x+1/2, y+1/2, -z'
'x+1/2, -y+1/2, -z'

loop_
_atom_site_label
_atom_site_type_symbol
_atom_site_fract_x
_atom_site_fract_y
_atom_site_fract_z
_atom_site_U_iso_or_equiv
_atom_site_adp_type
_atom_site_occupancy
_atom_site_site_symmetry_order
_atom_site_calc_flag
_atom_site_refinement_flags_posn
_atom_site_refinement_flags_adp
_atom_site_refinement_flags_occupancy
_atom_site_disorder_assembly
_atom_site_disorder_group
O001 O 0.33358(8) 0.64575(15) 0.71784(19) 0.0323(4) Uani 1 1 d . . . . .
O002 O 0.43929(8) 0.73734(16) 0.2879(2) 0.0339(4) Uani 1 1 d . . . . .
O003 O 0.39663(10) 0.95970(16) 0.8241(2) 0.0393(5) Uani 1 1 d . . . . .
O004 O 0.45797(8) 0.25922(15) 0.0614(2) 0.0351(4) Uani 1 1 d . . . . .
N005 N 0.37607(9) 0.47795(18) 0.2539(2) 0.0303(5) Uani 1 1 d . . . . .
N006 N 0.40639(9) 0.30446(18) 0.2431(2) 0.0299(5) Uani 1 1 d . . . . .
N007 N 0.38256(9) 0.92463(18) 0.6079(2) 0.0286(5) Uani 1 1 d . . . . .
N008 N 0.43297(9) 0.42228(18) 0.0728(2) 0.0301(5) Uani 1 1 d . . . . .
N009 N 0.36691(10) 0.88034(18) 0.3872(2) 0.0312(5) Uani 1 1 d . . . . .
N00A N 0.34921(10) 0.36106(18) 0.4110(2) 0.0326(5) Uani 1 1 d . . . . .
N00B N 0.40556(9) 0.59006(18) 0.0917(2) 0.0295(5) Uani 1 1 d . . . . .
N00C N 0.36536(10) 0.79938(18) 0.7763(2) 0.0313(5) Uani 1 1 d . . . . .
N00D N 0.34875(9) 0.75944(18) 0.5473(2) 0.0275(5) Uani 1 1 d . . . . .
C00E C 0.40462(10) 0.4939(2) 0.1407(3) 0.0280(6) Uani 1 1 d . . . . .
C00F C 0.37831(11) 0.3823(2) 0.2989(3) 0.0294(6) Uani 1 1 d . . . . .
C00G C 0.31047(11) 0.5822(2) 0.6206(3) 0.0288(6) Uani 1 1 d . . . . .
C00H C 0.36645(10) 0.8549(2) 0.5175(3) 0.0265(5) Uani 1 1 d . . . . .
C00I C 0.43111(11) 0.3314(2) 0.1313(3) 0.0293(6) Uani 1 1 d . . . . .
C00J C 0.34989(10) 0.7395(2) 0.6766(3) 0.0272(5) Uani 1 1 d . . . . .
C00K C 0.35013(11) 0.8084(2) 0.2875(3) 0.0293(6) Uani 1 1 d . . . . .
C00L C 0.38102(11) 0.8910(2) 0.7336(3) 0.0290(6) Uani 1 1 d . . . . .
C00M C 0.31794(11) 0.4413(2) 0.4711(3) 0.0295(6) Uani 1 1 d . . . . .
C00N C 0.38648(10) 0.7349(2) 0.2418(3) 0.0281(5) Uani 1 1 d . . . . .
C00O C 0.29844(11) 0.8159(2) 0.2330(3) 0.0311(6) Uani 1 1 d . . . . .
H00O H 0.274376 0.867117 0.265029 0.037 Uiso 1 1 calc R U . . .
C00P C 0.36931(11) 0.6661(2) 0.1442(3) 0.0280(6) Uani 1 1 d . . . . .
C00Q C 0.28109(11) 0.7498(2) 0.1322(3) 0.0320(6) Uani 1 1 d D . . . .
C00R C 0.34116(11) 0.5041(2) 0.5681(3) 0.0299(6) Uani 1 1 d . . . . .
H00R H 0.377406 0.493128 0.597377 0.036 Uiso 1 1 calc R U . . .
C00S C 0.26476(12) 0.4567(2) 0.4311(3) 0.0342(6) Uani 1 1 d . . . . .
H00S H 0.249024 0.413544 0.365177 0.041 Uiso 1 1 calc R U . . .
C00T C 0.25723(12) 0.5978(2) 0.5832(3) 0.0333(6) Uani 1 1 d . . . . .
H00T H 0.236463 0.650977 0.622864 0.040 Uiso 1 1 calc R U . . .
C00U C 0.31749(11) 0.6748(2) 0.0907(3) 0.0309(6) Uani 1 1 d . . . . .
H00U H 0.306466 0.627938 0.023441 0.037 Uiso 1 1 calc R U . . .
C00V C 0.43289(12) 0.6119(2) -0.0353(3) 0.0346(6) Uani 1 1 d . . . . .
H00A H 0.469522 0.582621 -0.033837 0.052 Uiso 1 1 calc R U . . .
H00B H 0.435322 0.686008 -0.047932 0.052 Uiso 1 1 calc R U . . .
H00C H 0.412125 0.581785 -0.109000 0.052 Uiso 1 1 calc R U . . .
C00W C 0.38921(13) 0.9772(2) 0.3395(3) 0.0370(7) Uani 1 1 d . . . . .
H00D H 0.399343 1.019724 0.416194 0.056 Uiso 1 1 calc R U . . .
H00E H 0.361823 1.012806 0.285789 0.056 Uiso 1 1 calc R U . . .
H00F H 0.421412 0.963947 0.284538 0.056 Uiso 1 1 calc R U . . .
C00X C 0.45455(12) 0.6617(2) 0.3848(3) 0.0353(6) Uani 1 1 d . . . . .
H00G H 0.479204 0.611253 0.342885 0.042 Uiso 1 1 calc R U . . .
H00H H 0.421740 0.624996 0.416078 0.042 Uiso 1 1 calc R U . . .
C00Y C 0.23446(11) 0.5349(2) 0.4871(3) 0.0358(6) Uani 1 1 d . . . . .
H00Y H 0.197956 0.545417 0.459467 0.043 Uiso 1 1 calc R U . . .
C00Z C 0.52418(13) 0.8544(3) 0.6168(3) 0.0455(8) Uani 1 1 d . . . . .
H00Z H 0.533915 0.924613 0.616940 0.055 Uiso 1 1 calc R U . . .
C010 C 0.48271(11) 0.7110(2) 0.5030(3) 0.0326(6) Uani 1 1 d . . . . .
C011 C 0.49760(12) 0.8127(2) 0.5059(3) 0.0359(6) Uani 1 1 d . . . . .
H011 H 0.489662 0.855010 0.431190 0.043 Uiso 1 1 calc R U . . .
C012 C 0.45928(13) 0.1589(2) 0.1180(3) 0.0390(7) Uani 1 1 d . . . . .
H01A H 0.476610 0.111752 0.054960 0.059 Uiso 1 1 calc R U . . .
H01B H 0.422104 0.135975 0.136232 0.059 Uiso 1 1 calc R U . . .
H01C H 0.480018 0.160187 0.201683 0.059 Uiso 1 1 calc R U . . .
C013 C 0.49469(13) 0.6517(3) 0.6142(3) 0.0483(8) Uani 1 1 d . . . . .
H013 H 0.484350 0.581770 0.615376 0.058 Uiso 1 1 calc R U . . .
C014 C 0.52178(14) 0.6933(4) 0.7247(3) 0.0546(10) Uani 1 1 d . . . . .
H014 H 0.530187 0.651319 0.799446 0.066 Uiso 1 1 calc R U . . .
C015 C 0.2232(4) 0.7568(11) 0.0738(13) 0.042(4) Uani 0.598(8) 1 d D . P A 1
C016 C 0.35579(13) 0.2670(2) 0.4855(3) 0.0380(7) Uani 1 1 d . . . . .
H01D H 0.365883 0.211853 0.424089 0.057 Uiso 1 1 calc R U . . .
H01E H 0.321539 0.249810 0.530060 0.057 Uiso 1 1 calc R U . . .
H01F H 0.384398 0.275792 0.552666 0.057 Uiso 1 1 calc R U . . .
C017 C 0.53623(12) 0.7947(3) 0.7252(3) 0.0486(9) Uani 1 1 d . . . . .
H017 H 0.554449 0.823173 0.800174 0.058 Uiso 1 1 calc R U . . .
C018 C 0.39453(19) 0.9264(3) 0.9611(3) 0.0553(10) Uani 1 1 d . . . . .
H01G H 0.421685 0.872825 0.975573 0.083 Uiso 1 1 calc R U . . .
H01H H 0.358271 0.899461 0.980777 0.083 Uiso 1 1 calc R U . . .
H01I H 0.402218 0.984347 1.020218 0.083 Uiso 1 1 calc R U . . .
C019 C 0.1909(2) 0.8476(6) 0.1279(7) 0.056(2) Uani 0.598(8) 1 d D . P A 1
H01J H 0.186236 0.840167 0.224714 0.085 Uiso 0.598(8) 1 calc R U P A 1
H01K H 0.155206 0.849779 0.084620 0.085 Uiso 0.598(8) 1 calc R U P A 1
H01L H 0.210591 0.911039 0.108907 0.085 Uiso 0.598(8) 1 calc R U P A 1
C1 C 0.2287(3) 0.7679(10) -0.0779(6) 0.079(3) Uani 0.598(8) 1 d D . P A 1
H1A H 0.247736 0.831693 -0.098746 0.118 Uiso 0.598(8) 1 calc R U P A 1
H1B H 0.192511 0.769021 -0.118679 0.118 Uiso 0.598(8) 1 calc R U P A 1
H1C H 0.249415 0.710038 -0.113611 0.118 Uiso 0.598(8) 1 calc R U P A 1
C2 C 0.1917(3) 0.6606(6) 0.1077(10) 0.072(3) Uani 0.598(8) 1 d D . P A 1
H2A H 0.210443 0.601072 0.070272 0.109 Uiso 0.598(8) 1 calc R U P A 1
H2B H 0.155074 0.665123 0.069554 0.109 Uiso 0.598(8) 1 calc R U P A 1
H2C H 0.189133 0.653455 0.205039 0.109 Uiso 0.598(8) 1 calc R U P A 1
C2A C 0.1817(3) 0.7626(10) 0.1608(10) 0.057(3) Uani 0.402(8) 1 d D . P A 2
H2AA H 0.181479 0.695942 0.205266 0.085 Uiso 0.402(8) 1 calc R U P A 2
H2AB H 0.146665 0.773656 0.116293 0.085 Uiso 0.402(8) 1 calc R U P A 2
H2AC H 0.187613 0.816455 0.227269 0.085 Uiso 0.402(8) 1 calc R U P A 2
C0 C 0.2272(7) 0.7655(13) 0.0571(19) 0.037(5) Uani 0.402(8) 1 d D . P A 2
C3 C 0.2278(4) 0.8688(9) -0.0128(12) 0.069(4) Uani 0.402(8) 1 d D . P A 2
H3A H 0.239853 0.921444 0.050278 0.104 Uiso 0.402(8) 1 calc R U P A 2
H3B H 0.191156 0.885141 -0.044514 0.104 Uiso 0.402(8) 1 calc R U P A 2
H3C H 0.252801 0.866302 -0.088970 0.104 Uiso 0.402(8) 1 calc R U P A 2
C1A C 0.2160(4) 0.6801(11) -0.0452(12) 0.067(4) Uani 0.402(8) 1 d D . P A 2
H1AA H 0.245868 0.677182 -0.109986 0.100 Uiso 0.402(8) 1 calc R U P A 2
H1AB H 0.181901 0.694254 -0.092164 0.100 Uiso 0.402(8) 1 calc R U P A 2
H1AC H 0.213214 0.614459 0.001415 0.100 Uiso 0.402(8) 1 calc R U P A 2

loop_
_atom_site_aniso_label
_atom_site_aniso_U_11
_atom_site_aniso_U_22
_atom_site_aniso_U_33
_atom_site_aniso_U_23
_atom_site_aniso_U_13
_atom_site_aniso_U_12
O001 0.0410(10) 0.0286(10) 0.0272(9) -0.0008(8) -0.0032(8) -0.0063(8)
O002 0.0295(9) 0.0411(12) 0.0312(10) 0.0061(9) -0.0059(8) -0.0054(9)
O003 0.0548(13) 0.0356(12) 0.0274(10) -0.0026(8) -0.0050(9) -0.0097(10)
O004 0.0398(11) 0.0278(10) 0.0378(10) -0.0031(9) 0.0074(8) 0.0031(9)
N005 0.0312(11) 0.0294(12) 0.0303(12) 0.0013(9) 0.0035(9) -0.0006(9)
N006 0.0300(11) 0.0300(12) 0.0298(12) 0.0003(10) 0.0016(9) -0.0004(9)
N007 0.0292(11) 0.0300(12) 0.0266(11) -0.0010(9) -0.0006(9) -0.0016(9)
N008 0.0316(11) 0.0277(12) 0.0310(12) -0.0007(10) 0.0025(9) 0.0005(10)
N009 0.0381(12) 0.0285(12) 0.0270(11) 0.0011(10) 0.0014(10) -0.0039(10)
N00A 0.0380(12) 0.0284(12) 0.0313(12) 0.0041(10) 0.0076(10) 0.0006(10)
N00B 0.0302(11) 0.0279(12) 0.0305(11) 0.0022(10) 0.0033(9) 0.0015(9)
N00C 0.0357(12) 0.0296(12) 0.0286(11) -0.0003(10) -0.0037(9) -0.0017(10)
N00D 0.0280(11) 0.0302(12) 0.0243(11) 0.0016(9) -0.0002(8) -0.0020(9)
C00E 0.0253(12) 0.0293(14) 0.0292(13) -0.0010(11) -0.0011(10) -0.0012(10)
C00F 0.0278(13) 0.0268(14) 0.0337(14) 0.0012(11) -0.0002(11) 0.0002(11)
C00G 0.0341(13) 0.0263(14) 0.0260(12) 0.0027(11) 0.0015(11) -0.0067(11)
C00H 0.0259(12) 0.0275(13) 0.0259(12) 0.0021(10) 0.0010(10) -0.0008(10)
C00I 0.0265(12) 0.0293(15) 0.0321(14) -0.0029(11) -0.0014(11) 0.0013(11)
C00J 0.0248(12) 0.0276(14) 0.0292(13) 0.0031(11) -0.0006(10) 0.0003(11)
C00K 0.0351(14) 0.0293(14) 0.0235(13) 0.0027(11) 0.0015(10) -0.0011(11)
C00L 0.0279(12) 0.0309(14) 0.0281(13) -0.0004(11) -0.0029(10) 0.0001(11)
C00M 0.0318(13) 0.0280(14) 0.0288(13) 0.0020(11) 0.0047(11) -0.0023(11)
C00N 0.0272(12) 0.0316(14) 0.0255(12) 0.0056(11) -0.0026(10) -0.0025(11)
C00O 0.0348(14) 0.0322(15) 0.0263(13) 0.0039(11) 0.0031(11) 0.0035(11)
C00P 0.0293(13) 0.0279(14) 0.0268(12) 0.0036(10) 0.0015(10) 0.0006(11)
C00Q 0.0307(13) 0.0369(16) 0.0285(14) 0.0044(12) -0.0014(10) 0.0024(12)
C00R 0.0275(13) 0.0321(15) 0.0301(13) 0.0045(11) 0.0004(10) -0.0020(11)
C00S 0.0341(14) 0.0343(16) 0.0341(15) -0.0031(12) 0.0000(12) -0.0073(12)
C00T 0.0324(13) 0.0352(16) 0.0322(14) -0.0018(12) 0.0034(11) -0.0018(12)
C00U 0.0325(13) 0.0352(16) 0.0249(13) -0.0008(11) -0.0021(11) -0.0014(11)
C00V 0.0333(14) 0.0378(16) 0.0328(14) 0.0063(12) 0.0038(11) 0.0016(12)
C00W 0.0463(17) 0.0309(16) 0.0339(15) 0.0007(12) 0.0021(13) -0.0068(13)
C00X 0.0312(14) 0.0352(16) 0.0396(15) 0.0031(13) -0.0037(12) 0.0007(12)
C00Y 0.0274(13) 0.0415(17) 0.0385(16) -0.0033(13) -0.0019(12) -0.0018(12)
C00Z 0.0318(14) 0.058(2) 0.0468(18) -0.0161(17) -0.0020(14) 0.0044(14)
C010 0.0232(12) 0.0441(17) 0.0306(14) 0.0042(12) 0.0004(10) 0.0022(12)
C011 0.0312(13) 0.0428(18) 0.0338(14) -0.0028(13) -0.0018(12) 0.0037(12)
C012 0.0422(16) 0.0281(15) 0.0469(18) -0.0028(13) 0.0019(14) 0.0013(13)
C013 0.0348(15) 0.062(2) 0.0477(18) 0.0205(17) -0.0053(14) -0.0086(15)
C014 0.0352(16) 0.095(3) 0.0332(16) 0.0221(19) -0.0042(13) -0.0035(18)
C015 0.026(5) 0.067(8) 0.032(5) -0.001(4) -0.007(3) 0.009(5)
C016 0.0418(15) 0.0343(16) 0.0378(16) 0.0054(13) 0.0037(13) 0.0008(13)
C017 0.0304(15) 0.085(3) 0.0306(15) -0.0065(17) 0.0006(12) -0.0022(16)
C018 0.091(3) 0.047(2) 0.0281(15) -0.0011(14) -0.0115(17) -0.021(2)
C019 0.037(3) 0.077(5) 0.055(4) -0.006(4) -0.011(3) 0.021(3)
C1 0.044(4) 0.162(11) 0.030(3) -0.006(5) -0.010(3) 0.038(5)
C2 0.032(3) 0.077(5) 0.108(7) -0.006(5) -0.016(4) -0.008(3)
C2A 0.033(4) 0.080(9) 0.057(5) 0.002(5) -0.002(4) 0.005(5)
C0 0.032(8) 0.036(8) 0.042(9) -0.007(6) 0.004(5) 0.004(6)
C3 0.050(5) 0.087(8) 0.071(7) 0.028(7) -0.026(5) -0.001(5)
C1A 0.041(5) 0.106(10) 0.053(6) -0.015(7) -0.020(4) 0.019(6)

loop_
_atom_type_symbol
_atom_type_description
_atom_type_scat_dispersion_real
_atom_type_scat_dispersion_imag
_atom_type_scat_source
C C 0.0181 0.0091 'International Tables Vol C Tables 4.2.6.8 and 6.1.1.4'
H H 0.0000 0.0000 'International Tables Vol C Tables 4.2.6.8 and 6.1.1.4'
N N 0.0311 0.0180 'International Tables Vol C Tables 4.2.6.8 and 6.1.1.4'
O O 0.0492 0.0322 'International Tables Vol C Tables 4.2.6.8 and 6.1.1.4'

loop_
_geom_angle_atom_site_label_1
_geom_angle_atom_site_label_2
_geom_angle_atom_site_label_3
_geom_angle
_geom_angle_site_symmetry_1
_geom_angle_site_symmetry_3
_geom_angle_publ_flag
C00J O001 C00G 116.5(2) . . ?
C00N O002 C00X 117.1(2) . . ?
C00L O003 C018 115.6(2) . . ?
C00I O004 C012 116.7(2) . . ?
C00F N005 C00E 114.0(2) . . ?
C00I N006 C00F 112.6(2) . . ?
C00L N007 C00H 113.7(2) . . ?
C00I N008 C00E 112.5(2) . . ?
C00H N009 C00K 120.6(2) . . ?
C00H N009 C00W 122.3(2) . . ?
C00K N009 C00W 116.8(2) . . ?
C00F N00A C00M 118.5(2) . . ?
C00F N00A C016 122.6(2) . . ?
C00M N00A C016 117.9(2) . . ?
C00E N00B C00P 120.2(2) . . ?
C00E N00B C00V 120.3(2) . . ?
C00P N00B C00V 117.8(2) . . ?
C00J N00C C00L 112.0(2) . . ?
C00J N00D C00H 113.0(2) . . ?
N005 C00E N008 125.7(3) . . ?
N005 C00E N00B 117.2(2) . . ?
N00B C00E N008 117.1(2) . . ?
N005 C00F N006 126.2(3) . . ?
N005 C00F N00A 116.7(2) . . ?
N006 C00F N00A 117.1(2) . . ?
C00R C00G O001 118.9(2) . . ?
C00R C00G C00T 121.9(3) . . ?
C00T C00G O001 119.1(3) . . ?
N007 C00H N009 118.7(2) . . ?
N007 C00H N00D 125.0(2) . . ?
N009 C00H N00D 116.3(2) . . ?
N006 C00I O004 118.6(2) . . ?
N006 C00I N008 128.9(3) . . ?
N008 C00I O004 112.5(2) . . ?
N00C C00J O001 113.0(2) . . ?
N00D C00J O001 118.1(2) . . ?
N00D C00J N00C 128.9(3) . . ?
C00N C00K N009 119.9(2) . . ?
C00O C00K N009 119.4(3) . . ?
C00O C00K C00N 120.7(3) . . ?
N007 C00L O003 114.1(2) . . ?
N00C C00L O003 118.3(2) . . ?
N00C C00L N007 127.5(3) . . ?
C00R C00M N00A 120.2(3) . . ?
C00S C00M N00A 119.5(3) . . ?
C00S C00M C00R 120.2(3) . . ?
O002 C00N C00K 118.7(2) . . ?
O002 C00N C00P 122.3(2) . . ?
C00K C00N C00P 118.8(2) . . ?
C00K C00O H00O 119.3 . . ?
C00K C00O C00Q 121.3(3) . . ?
C00Q C00O H00O 119.3 . . ?
C00N C00P N00B 121.1(2) . . ?
C00U C00P N00B 119.2(3) . . ?
C00U C00P C00N 119.7(3) . . ?
C00O C00Q C015 121.3(6) . . ?
C00O C00Q C0 122.3(7) . . ?
C00U C00Q C00O 117.1(3) . . ?
C00U C00Q C015 121.6(6) . . ?
C00U C00Q C0 120.3(7) . . ?
C00G C00R C00M 118.6(3) . . ?
C00G C00R H00R 120.7 . . ?
C00M C00R H00R 120.7 . . ?
C00M C00S H00S 120.0 . . ?
C00M C00S C00Y 120.0(3) . . ?
C00Y C00S H00S 120.0 . . ?
C00G C00T H00T 120.5 . . ?
C00G C00T C00Y 119.0(3) . . ?
C00Y C00T H00T 120.5 . . ?
C00P C00U C00Q 122.3(3) . . ?
C00P C00U H00U 118.8 . . ?
C00Q C00U H00U 118.8 . . ?
N00B C00V H00A 109.5 . . ?
N00B C00V H00B 109.5 . . ?
N00B C00V H00C 109.5 . . ?
H00A C00V H00B 109.5 . . ?
H00A C00V H00C 109.5 . . ?
H00B C00V H00C 109.5 . . ?
N009 C00W H00D 109.5 . . ?
N009 C00W H00E 109.5 . . ?
N009 C00W H00F 109.5 . . ?
H00D C00W H00E 109.5 . . ?
H00D C00W H00F 109.5 . . ?
H00E C00W H00F 109.5 . . ?
O002 C00X H00G 109.5 . . ?
O002 C00X H00H 109.5 . . ?
O002 C00X C010 110.6(2) . . ?
H00G C00X H00H 108.1 . . ?
C010 C00X H00G 109.5 . . ?
C010 C00X H00H 109.5 . . ?
C00S C00Y H00Y 119.9 . . ?
C00T C00Y C00S 120.2(3) . . ?
C00T C00Y H00Y 119.9 . . ?
C011 C00Z H00Z 119.8 . . ?
C017 C00Z H00Z 119.8 . . ?
C017 C00Z C011 120.4(3) . . ?
C011 C010 C00X 123.3(3) . . ?
C011 C010 C013 117.8(3) . . ?
C013 C010 C00X 118.9(3) . . ?
C00Z C011 H011 119.4 . . ?
C010 C011 C00Z 121.1(3) . . ?
C010 C011 H011 119.4 . . ?
O004 C012 H01A 109.5 . . ?
O004 C012 H01B 109.5 . . ?
O004 C012 H01C 109.5 . . ?
H01A C012 H01B 109.5 . . ?
H01A C012 H01C 109.5 . . ?
H01B C012 H01C 109.5 . . ?
C010 C013 H013 119.5 . . ?
C010 C013 C014 121.0(3) . . ?
C014 C013 H013 119.5 . . ?
C013 C014 H014 120.0 . . ?
C017 C014 C013 120.1(3) . . ?
C017 C014 H014 120.0 . . ?
C019 C015 C00Q 113.1(8) . . ?
C019 C015 C1 108.8(10) . . ?
C1 C015 C00Q 107.4(8) . . ?
C2 C015 C00Q 109.8(8) . . ?
C2 C015 C019 107.4(9) . . ?
C2 C015 C1 110.2(10) . . ?
N00A C016 H01D 109.5 . . ?
N00A C016 H01E 109.5 . . ?
N00A C016 H01F 109.5 . . ?
H01D C016 H01E 109.5 . . ?
H01D C016 H01F 109.5 . . ?
H01E C016 H01F 109.5 . . ?
C00Z C017 C014 119.5(3) . . ?
C00Z C017 H017 120.2 . . ?
C014 C017 H017 120.2 . . ?
O003 C018 H01G 109.5 . . ?
O003 C018 H01H 109.5 . . ?
O003 C018 H01I 109.5 . . ?
H01G C018 H01H 109.5 . . ?
H01G C018 H01I 109.5 . . ?
H01H C018 H01I 109.5 . . ?
C015 C019 H01J 109.5 . . ?
C015 C019 H01K 109.5 . . ?
C015 C019 H01L 109.5 . . ?
H01J C019 H01K 109.5 . . ?
H01J C019 H01L 109.5 . . ?
H01K C019 H01L 109.5 . . ?
C015 C1 H1A 109.5 . . ?
C015 C1 H1B 109.5 . . ?
C015 C1 H1C 109.5 . . ?
H1A C1 H1B 109.5 . . ?
H1A C1 H1C 109.5 . . ?
H1B C1 H1C 109.5 . . ?
C015 C2 H2A 109.5 . . ?
C015 C2 H2B 109.5 . . ?
C015 C2 H2C 109.5 . . ?
H2A C2 H2B 109.5 . . ?
H2A C2 H2C 109.5 . . ?
H2B C2 H2C 109.5 . . ?
H2AA C2A H2AB 109.5 . . ?
H2AA C2A H2AC 109.5 . . ?
H2AB C2A H2AC 109.5 . . ?
C0 C2A H2AA 109.5 . . ?
C0 C2A H2AB 109.5 . . ?
C0 C2A H2AC 109.5 . . ?
C00Q C0 C1A 112.4(11) . . ?
C2A C0 C00Q 107.4(12) . . ?
C2A C0 C1A 107.6(12) . . ?
C3 C0 C00Q 109.5(11) . . ?
C3 C0 C2A 109.9(12) . . ?
C3 C0 C1A 110.0(14) . . ?
C0 C3 H3A 109.5 . . ?
C0 C3 H3B 109.5 . . ?
C0 C3 H3C 109.5 . . ?
H3A C3 H3B 109.5 . . ?
H3A C3 H3C 109.5 . . ?
H3B C3 H3C 109.5 . . ?
C0 C1A H1AA 109.5 . . ?
C0 C1A H1AB 109.5 . . ?
C0 C1A H1AC 109.5 . . ?
H1AA C1A H1AB 109.5 . . ?
H1AA C1A H1AC 109.5 . . ?
H1AB C1A H1AC 109.5 . . ?

loop_
_geom_bond_atom_site_label_1
_geom_bond_atom_site_label_2
_geom_bond_distance
_geom_bond_site_symmetry_2
_geom_bond_publ_flag
O001 C00G 1.400(3) . ?
O001 C00J 1.356(3) . ?
O002 C00N 1.380(3) . ?
O002 C00X 1.436(3) . ?
O003 C00L 1.332(3) . ?
O003 C018 1.438(4) . ?
O004 C00I 1.348(3) . ?
O004 C012 1.431(4) . ?
N005 C00E 1.349(3) . ?
N005 C00F 1.331(4) . ?
N006 C00F 1.352(4) . ?
N006 C00I 1.320(4) . ?
N007 C00H 1.345(3) . ?
N007 C00L 1.332(3) . ?
N008 C00E 1.352(4) . ?
N008 C00I 1.327(4) . ?
N009 C00H 1.345(3) . ?
N009 C00K 1.433(4) . ?
N009 C00W 1.462(4) . ?
N00A C00F 1.359(4) . ?
N00A C00M 1.434(4) . ?
N00A C016 1.448(4) . ?
N00B C00E 1.351(4) . ?
N00B C00P 1.436(4) . ?
N00B C00V 1.465(3) . ?
N00C C00J 1.324(4) . ?
N00C C00L 1.330(4) . ?
N00D C00H 1.356(3) . ?
N00D C00J 1.319(3) . ?
C00G C00R 1.376(4) . ?
C00G C00T 1.378(4) . ?
C00K C00N 1.391(4) . ?
C00K C00O 1.387(4) . ?
C00M C00R 1.394(4) . ?
C00M C00S 1.384(4) . ?
C00N C00P 1.394(4) . ?
C00O H00O 0.9500 . ?
C00O C00Q 1.396(4) . ?
C00P C00U 1.388(4) . ?
C00Q C00U 1.393(4) . ?
C00Q C015 1.542(10) . ?
C00Q C0 1.539(16) . ?
C00R H00R 0.9500 . ?
C00S H00S 0.9500 . ?
C00S C00Y 1.386(4) . ?
C00T H00T 0.9500 . ?
C00T C00Y 1.385(4) . ?
C00U H00U 0.9500 . ?
C00V H00A 0.9800 . ?
C00V H00B 0.9800 . ?
C00V H00C 0.9800 . ?
C00W H00D 0.9800 . ?
C00W H00E 0.9800 . ?
C00W H00F 0.9800 . ?
C00X H00G 0.9900 . ?
C00X H00H 0.9900 . ?
C00X C010 1.515(4) . ?
C00Y H00Y 0.9500 . ?
C00Z H00Z 0.9500 . ?
C00Z C011 1.399(4) . ?
C00Z C017 1.368(5) . ?
C010 C011 1.381(4) . ?
C010 C013 1.388(4) . ?
C011 H011 0.9500 . ?
C012 H01A 0.9800 . ?
C012 H01B 0.9800 . ?
C012 H01C 0.9800 . ?
C013 H013 0.9500 . ?
C013 C014 1.401(5) . ?
C014 H014 0.9500 . ?
C014 C017 1.375(6) . ?
C015 C019 1.529(14) . ?
C015 C1 1.530(14) . ?
C015 C2 1.519(15) . ?
C016 H01D 0.9800 . ?
C016 H01E 0.9800 . ?
C016 H01F 0.9800 . ?
C017 H017 0.9500 . ?
C018 H01G 0.9800 . ?
C018 H01H 0.9800 . ?
C018 H01I 0.9800 . ?
C019 H01J 0.9800 . ?
C019 H01K 0.9800 . ?
C019 H01L 0.9800 . ?
C1 H1A 0.9800 . ?
C1 H1B 0.9800 . ?
C1 H1C 0.9800 . ?
C2 H2A 0.9800 . ?
C2 H2B 0.9800 . ?
C2 H2C 0.9800 . ?
C2A H2AA 0.9800 . ?
C2A H2AB 0.9800 . ?
C2A H2AC 0.9800 . ?
C2A C0 1.53(2) . ?
C0 C3 1.522(18) . ?
C0 C1A 1.540(17) . ?
C3 H3A 0.9800 . ?
C3 H3B 0.9800 . ?
C3 H3C 0.9800 . ?
C1A H1AA 0.9800 . ?
C1A H1AB 0.9800 . ?
C1A H1AC 0.9800 . ?

loop_
_geom_torsion_atom_site_label_1
_geom_torsion_atom_site_label_2
_geom_torsion_atom_site_label_3
_geom_torsion_atom_site_label_4
_geom_torsion
_geom_torsion_site_symmetry_1
_geom_torsion_site_symmetry_2
_geom_torsion_site_symmetry_3
_geom_torsion_site_symmetry_4
_geom_torsion_publ_flag
O001 C00G C00R C00M -179.8(2) . . . . ?
O001 C00G C00T C00Y -180.0(3) . . . . ?
O002 C00N C00P N00B 3.3(4) . . . . ?
O002 C00N C00P C00U -172.6(2) . . . . ?
O002 C00X C010 C011 -8.0(4) . . . . ?
O002 C00X C010 C013 172.4(3) . . . . ?
N009 C00K C00N O002 -4.1(4) . . . . ?
N009 C00K C00N C00P -179.7(2) . . . . ?
N009 C00K C00O C00Q 177.6(2) . . . . ?
N00A C00M C00R C00G 178.1(2) . . . . ?
N00A C00M C00S C00Y -179.1(3) . . . . ?
N00B C00P C00U C00Q -176.9(2) . . . . ?
C00E N005 C00F N006 1.0(4) . . . . ?
C00E N005 C00F N00A -178.4(2) . . . . ?
C00E N008 C00I O004 178.1(2) . . . . ?
C00E N008 C00I N006 -0.6(4) . . . . ?
C00E N00B C00P C00N 97.4(3) . . . . ?
C00E N00B C00P C00U -86.7(3) . . . . ?
C00F N005 C00E N008 1.2(4) . . . . ?
C00F N005 C00E N00B -178.0(2) . . . . ?
C00F N006 C00I O004 -176.2(2) . . . . ?
C00F N006 C00I N008 2.4(4) . . . . ?
C00F N00A C00M C00R -89.7(3) . . . . ?
C00F N00A C00M C00S 89.6(3) . . . . ?
C00G O001 C00J N00C 172.6(2) . . . . ?
C00G O001 C00J N00D -7.7(3) . . . . ?
C00G C00T C00Y C00S 0.9(4) . . . . ?
C00H N007 C00L O003 -179.7(2) . . . . ?
C00H N007 C00L N00C -0.6(4) . . . . ?
C00H N009 C00K C00N -82.2(3) . . . . ?
C00H N009 C00K C00O 100.8(3) . . . . ?
C00H N00D C00J O001 -179.3(2) . . . . ?
C00H N00D C00J N00C 0.4(4) . . . . ?
C00I N006 C00F N005 -2.6(4) . . . . ?
C00I N006 C00F N00A 176.8(2) . . . . ?
C00I N008 C00E N005 -1.4(4) . . . . ?
C00I N008 C00E N00B 177.8(2) . . . . ?
C00J O001 C00G C00R 103.2(3) . . . . ?
C00J O001 C00G C00T -78.7(3) . . . . ?
C00J N00C C00L O003 178.7(2) . . . . ?
C00J N00C C00L N007 -0.4(4) . . . . ?
C00J N00D C00H N007 -1.5(4) . . . . ?
C00J N00D C00H N009 179.4(2) . . . . ?
C00K N009 C00H N007 179.9(2) . . . . ?
C00K N009 C00H N00D -0.9(4) . . . . ?
C00K C00N C00P N00B 178.7(2) . . . . ?
C00K C00N C00P C00U 2.8(4) . . . . ?
C00K C00O C00Q C00U 1.3(4) . . . . ?
C00K C00O C00Q C015 178.7(7) . . . . ?
C00K C00O C00Q C0 -171.5(9) . . . . ?
C00L N007 C00H N009 -179.3(2) . . . . ?
C00L N007 C00H N00D 1.6(4) . . . . ?
C00L N00C C00J O001 -179.8(2) . . . . ?
C00L N00C C00J N00D 0.5(4) . . . . ?
C00M N00A C00F N005 0.9(4) . . . . ?
C00M N00A C00F N006 -178.6(2) . . . . ?
C00M C00S C00Y C00T -0.1(5) . . . . ?
C00N O002 C00X C010 -130.5(2) . . . . ?
C00N C00K C00O C00Q 0.7(4) . . . . ?
C00N C00P C00U C00Q -0.8(4) . . . . ?
C00O C00K C00N O002 172.9(2) . . . . ?
C00O C00K C00N C00P -2.7(4) . . . . ?
C00O C00Q C00U C00P -1.2(4) . . . . ?
C00O C00Q C015 C019 5.5(12) . . . . ?
C00O C00Q C015 C1 125.6(9) . . . . ?
C00O C00Q C015 C2 -114.5(8) . . . . ?
C00O C00Q C0 C2A -59.5(13) . . . . ?
C00O C00Q C0 C3 59.8(15) . . . . ?
C00O C00Q C0 C1A -177.6(9) . . . . ?
C00P N00B C00E N005 -11.5(4) . . . . ?
C00P N00B C00E N008 169.3(2) . . . . ?
C00R C00G C00T C00Y -2.0(4) . . . . ?
C00R C00M C00S C00Y 0.3(4) . . . . ?
C00S C00M C00R C00G -1.3(4) . . . . ?
C00T C00G C00R C00M 2.2(4) . . . . ?
C00U C00Q C015 C019 -177.2(6) . . . . ?
C00U C00Q C015 C1 -57.1(12) . . . . ?
C00U C00Q C015 C2 62.8(10) . . . . ?
C00U C00Q C0 C2A 127.9(9) . . . . ?
C00U C00Q C0 C3 -112.8(10) . . . . ?
C00U C00Q C0 C1A 9.8(17) . . . . ?
C00V N00B C00E N005 -176.2(2) . . . . ?
C00V N00B C00E N008 4.6(4) . . . . ?
C00V N00B C00P C00N -97.6(3) . . . . ?
C00V N00B C00P C00U 78.4(3) . . . . ?
C00W N009 C00H N007 6.1(4) . . . . ?
C00W N009 C00H N00D -174.7(2) . . . . ?
C00W N009 C00K C00N 92.0(3) . . . . ?
C00W N009 C00K C00O -85.1(3) . . . . ?
C00X O002 C00N C00K 105.2(3) . . . . ?
C00X O002 C00N C00P -79.4(3) . . . . ?
C00X C010 C011 C00Z -179.2(3) . . . . ?
C00X C010 C013 C014 178.6(3) . . . . ?
C010 C013 C014 C017 1.0(5) . . . . ?
C011 C00Z C017 C014 -0.3(5) . . . . ?
C011 C010 C013 C014 -1.0(5) . . . . ?
C012 O004 C00I N006 -2.5(4) . . . . ?
C012 O004 C00I N008 178.7(2) . . . . ?
C013 C010 C011 C00Z 0.4(4) . . . . ?
C013 C014 C017 C00Z -0.3(5) . . . . ?
C015 C00Q C00U C00P -178.6(7) . . . . ?
C016 N00A C00F N005 -167.9(3) . . . . ?
C016 N00A C00F N006 12.6(4) . . . . ?
C016 N00A C00M C00R 79.6(3) . . . . ?
C016 N00A C00M C00S -101.0(3) . . . . ?
C017 C00Z C011 C010 0.3(5) . . . . ?
C018 O003 C00L N007 178.9(3) . . . . ?
C018 O003 C00L N00C -0.2(4) . . . . ?
C0 C00Q C00U C00P 171.8(9) . . . . ?
